data_4074703
loop_
_publ_author_name
'Dipasquale, Antonio G.'
'Hrovat, David A.'
'Mayer, James M.'

_publ_section_title
;
 Non-Redox Assisted Oxygen-Oxygen Bond Homolysis in Titanocene
 Alkylperoxide Complexes: [Cp(2)Ti(eta-OOBu)L], L = Cl, OTf, Br, OEt(2),
 Et(3)P.
;
_journal_issue 4
_journal_name_full Organometallics
_journal_page_first 915
_journal_page_last 924
_journal_paper_doi 10.1021/om050818z
_journal_volume 25
_journal_year 2006
_chemical_formula_moiety 'C14 H19 Cl O2 Ti'
_chemical_formula_sum 'C14 H19 Cl O2 Ti'
_chemical_formula_weight 302.64
_chemical_name_common ADG001B
_chemical_name_systematic
; 
 ? 
;
_space_group_IT_number 14
_symmetry_cell_setting monoclinic
_symmetry_space_group_name_Hall '-P 2ybc'
_symmetry_space_group_name_H-M 'P 1 21/c 1'
_atom_sites_solution_hydrogens geom
_atom_sites_solution_primary direct
_atom_sites_solution_secondary difmap
_audit_creation_method SHELXL-97
_cell_angle_alpha 90.00
_cell_angle_beta 108.7020(14)
_cell_angle_gamma 90.00
_cell_formula_units_Z 4
_cell_length_a 6.4150(2)
_cell_length_b 12.0410(5)
_cell_length_c 19.0220(10)
_cell_measurement_reflns_used 741
_cell_measurement_temperature 130(2)
_cell_volume 1391.74(10)
_computing_cell_refinement 'HKL SCALEPACK'
_computing_data_collection KappaCCD
_computing_data_reduction DENZO
_computing_molecular_graphics 'maXus, Zortep'
_computing_publication_material 'SHELXL-97 (Sheldrick, 1997)'
_computing_structure_refinement 'SHELXL-97 (Sheldrick, 1997)'
_computing_structure_solution SIR99
_diffrn_ambient_temperature 130(2)
_diffrn_measured_fraction_theta_full 0.872
_diffrn_measured_fraction_theta_max 0.872
_diffrn_measurement_device_type 'Nonius KappaCCD'
_diffrn_measurement_method '\f and \w scans'
_diffrn_radiation_monochromator graphite
_diffrn_radiation_source 'fine-focus sealed tube'
_diffrn_radiation_type MoK\a
_diffrn_radiation_wavelength 0.71073
_diffrn_reflns_av_R_equivalents 0.0447
_diffrn_reflns_av_sigmaI/netI 0.0588
_diffrn_reflns_limit_h_max 6
_diffrn_reflns_limit_h_min -6
_diffrn_reflns_limit_k_max 15
_diffrn_reflns_limit_k_min -14
_diffrn_reflns_limit_l_max 25
_diffrn_reflns_limit_l_min -25
_diffrn_reflns_number 5103
_diffrn_reflns_theta_full 28.28
_diffrn_reflns_theta_max 28.28
_diffrn_reflns_theta_min 3.57
_exptl_absorpt_coefficient_mu 0.798
_exptl_absorpt_correction_T_max 0.8965
_exptl_absorpt_correction_T_min 0.7007
_exptl_absorpt_correction_type HKL-SCalepack
_exptl_absorpt_process_details numeric
_exptl_crystal_colour orange
_exptl_crystal_density_diffrn 1.444
_exptl_crystal_density_method 'not measured'
_exptl_crystal_description prism
_exptl_crystal_F_000 632
_exptl_crystal_size_max 0.48
_exptl_crystal_size_mid 0.26
_exptl_crystal_size_min 0.14
_refine_diff_density_max 0.384
_refine_diff_density_min -0.427
_refine_diff_density_rms 0.065
_refine_ls_extinction_method none
_refine_ls_goodness_of_fit_ref 1.047
_refine_ls_hydrogen_treatment 'H atoms riding'
_refine_ls_matrix_type full
_refine_ls_number_parameters 166
_refine_ls_number_reflns 3017
_refine_ls_number_restraints 0
_refine_ls_restrained_S_all 1.047
_refine_ls_R_factor_all 0.0551
_refine_ls_R_factor_gt 0.0393
_refine_ls_shift/su_max 0.000
_refine_ls_shift/su_mean 0.000
_refine_ls_structure_factor_coef Fsqd
_refine_ls_weighting_details 'calc w=1/[\s^2^(Fo^2^)+(0.0551P)^2^+0.0000P] where P=(Fo^2^+2Fc^2^)/3'
_refine_ls_weighting_scheme calc
_refine_ls_wR_factor_gt 0.1016
_refine_ls_wR_factor_ref 0.1083
_reflns_number_gt 2306
_reflns_number_total 3017
_reflns_threshold_expression >2sigma(I)
_cod_data_source_file om050818zsi20050920_062813.cif
_cod_data_source_block shelxl
_cod_depositor_comments
;
The following automatic conversions were performed:

'_symmetry_cell_setting' value 'Monoclinic' changed to 'monoclinic'
according to /home/saulius/struct/CIF-dictionaries/cif_core.dic
dictionary named 'cif_core.dic' version 2.4.1 from 2010-06-29.

Automatic conversion script
Id: cif_fix_values 1715 2011-07-08 13:25:40Z adriana 
;
_cod_original_sg_symbol_H-M 'P 21/c (No.14)'
_cod_database_code 4074703

loop_
_symmetry_equiv_pos_as_xyz
'x, y, z'
'-x, y+1/2, -z+1/2'
'-x, -y, -z'
'x, -y-1/2, z-1/2'

loop_
_atom_site_label
_atom_site_type_symbol
_atom_site_fract_x
_atom_site_fract_y
_atom_site_fract_z
_atom_site_U_iso_or_equiv
_atom_site_adp_type
_atom_site_occupancy
_atom_site_symmetry_multiplicity
_atom_site_calc_flag
_atom_site_refinement_flags
Ti1 Ti 0.18100(5) 0.23121(3) 0.143589(19) 0.02193(13) Uani 1 1 d .
Cl1 Cl 0.54127(8) 0.23410(5) 0.23366(3) 0.03687(17) Uani 1 1 d .
O1 O 0.2702(2) 0.20790(12) 0.05814(8) 0.0277(3) Uani 1 1 d .
O2 O 0.3506(2) 0.29961(12) 0.02306(7) 0.0273(3) Uani 1 1 d .
C1 C 0.2237(3) 0.42425(18) 0.13323(12) 0.0316(5) Uani 1 1 d .
H1 H 0.3538 0.4508 0.1253 0.038 Uiso 1 1 calc R
C2 C 0.0282(3) 0.39385(17) 0.07788(12) 0.0302(5) Uani 1 1 d .
H2 H 0.0013 0.3982 0.0259 0.036 Uiso 1 1 calc R
C3 C -0.1207(3) 0.35580(17) 0.11298(12) 0.0293(5) Uani 1 1 d .
H3 H -0.2656 0.3293 0.0888 0.035 Uiso 1 1 calc R
C4 C -0.0173(3) 0.36401(18) 0.19028(12) 0.0294(5) Uani 1 1 d .
H4 H -0.0792 0.3431 0.2275 0.035 Uiso 1 1 calc R
C5 C 0.1929(3) 0.40852(18) 0.20249(12) 0.0326(5) Uani 1 1 d .
H5 H 0.2969 0.4252 0.2495 0.039 Uiso 1 1 calc R
C6 C 0.1895(3) 0.03433(18) 0.13045(12) 0.0326(5) Uani 1 1 d .
H6 H 0.3001 0.0020 0.1136 0.039 Uiso 1 1 calc R
C7 C 0.2041(3) 0.05343(18) 0.20454(12) 0.0333(5) Uani 1 1 d .
H7 H 0.3253 0.0344 0.2468 0.040 Uiso 1 1 calc R
C8 C 0.0104(3) 0.10517(17) 0.20585(12) 0.0299(5) Uani 1 1 d .
H8 H -0.0210 0.1294 0.2489 0.036 Uiso 1 1 calc R
C9 C -0.1304(3) 0.11508(17) 0.13187(11) 0.0282(5) Uani 1 1 d .
H9 H -0.2747 0.1455 0.1163 0.034 Uiso 1 1 calc R
C10 C -0.0185(3) 0.07178(17) 0.08540(12) 0.0292(5) Uani 1 1 d .
H10 H -0.0735 0.0684 0.0327 0.035 Uiso 1 1 calc R
C11 C 0.3171(3) 0.26852(18) -0.05387(11) 0.0272(4) Uani 1 1 d .
C12 C 0.4470(4) 0.1641(2) -0.05726(12) 0.0369(5) Uani 1 1 d .
H12A H 0.6024 0.1756 -0.0288 0.055 Uiso 1 1 calc R
H12B H 0.4329 0.1477 -0.1090 0.055 Uiso 1 1 calc R
H12C H 0.3893 0.1016 -0.0361 0.055 Uiso 1 1 calc R
C13 C 0.4116(3) 0.3687(2) -0.08178(12) 0.0353(5) Uani 1 1 d .
H13A H 0.3220 0.4343 -0.0811 0.053 Uiso 1 1 calc R
H13B H 0.4109 0.3548 -0.1326 0.053 Uiso 1 1 calc R
H13C H 0.5631 0.3815 -0.0496 0.053 Uiso 1 1 calc R
C14 C 0.0723(3) 0.25414(19) -0.09562(13) 0.0364(5) Uani 1 1 d .
H14A H 0.0115 0.1968 -0.0713 0.055 Uiso 1 1 calc R
H14B H 0.0524 0.2319 -0.1469 0.055 Uiso 1 1 calc R
H14C H -0.0042 0.3246 -0.0955 0.055 Uiso 1 1 calc R

loop_
_atom_site_aniso_label
_atom_site_aniso_U_11
_atom_site_aniso_U_22
_atom_site_aniso_U_33
_atom_site_aniso_U_23
_atom_site_aniso_U_13
_atom_site_aniso_U_12
Ti1 0.0202(2) 0.0245(2) 0.0219(2) -0.00065(14) 0.00789(14) 0.00033(13)
Cl1 0.0212(3) 0.0583(4) 0.0299(3) 0.0020(2) 0.0064(2) -0.0010(2)
O1 0.0313(7) 0.0292(8) 0.0249(7) 0.0039(6) 0.0120(6) 0.0014(6)
O2 0.0291(7) 0.0315(8) 0.0237(7) -0.0002(6) 0.0117(6) -0.0039(6)
C1 0.0319(11) 0.0265(12) 0.0409(12) -0.0034(10) 0.0180(9) -0.0060(8)
C2 0.0368(12) 0.0242(11) 0.0320(11) 0.0046(9) 0.0146(9) 0.0068(8)
C3 0.0265(10) 0.0229(11) 0.0392(12) 0.0025(10) 0.0114(8) 0.0041(8)
C4 0.0336(11) 0.0239(11) 0.0356(11) -0.0014(9) 0.0178(9) 0.0027(8)
C5 0.0386(12) 0.0254(12) 0.0352(11) -0.0095(9) 0.0139(9) -0.0046(9)
C6 0.0381(12) 0.0238(12) 0.0379(12) -0.0012(9) 0.0151(9) 0.0061(8)
C7 0.0399(12) 0.0270(12) 0.0312(11) 0.0079(9) 0.0091(9) 0.0059(9)
C8 0.0376(11) 0.0247(12) 0.0314(11) 0.0011(9) 0.0165(9) -0.0017(8)
C9 0.0290(11) 0.0224(11) 0.0345(11) -0.0020(9) 0.0121(8) -0.0057(8)
C10 0.0327(11) 0.0237(11) 0.0307(11) -0.0037(9) 0.0093(8) -0.0029(8)
C11 0.0313(11) 0.0321(12) 0.0190(10) 0.0000(9) 0.0090(8) 0.0029(8)
C12 0.0442(13) 0.0376(14) 0.0319(12) 0.0018(10) 0.0163(9) 0.0114(10)
C13 0.0404(12) 0.0392(14) 0.0301(11) 0.0056(10) 0.0165(9) 0.0012(10)
C14 0.0334(13) 0.0433(15) 0.0280(11) 0.0016(10) 0.0035(9) -0.0002(9)

loop_
_atom_type_symbol
_atom_type_description
_atom_type_scat_dispersion_real
_atom_type_scat_dispersion_imag
_atom_type_scat_source
C C 0.0033 0.0016 'International Tables Vol C Tables 4.2.6.8 and 6.1.1.4'
H H 0.0000 0.0000 'International Tables Vol C Tables 4.2.6.8 and 6.1.1.4'
O O 0.0106 0.0060 'International Tables Vol C Tables 4.2.6.8 and 6.1.1.4'
Cl Cl 0.1484 0.1585 'International Tables Vol C Tables 4.2.6.8 and 6.1.1.4'
Ti Ti 0.2776 0.4457 'International Tables Vol C Tables 4.2.6.8 and 6.1.1.4'

loop_
_geom_angle_atom_site_label_1
_geom_angle_atom_site_label_2
_geom_angle_atom_site_label_3
_geom_angle
O1 Ti1 C1 89.96(7)
O1 Ti1 C2 81.84(6)
C1 Ti1 C2 34.61(7)
O1 Ti1 C3 109.16(7)
C1 Ti1 C3 57.48(7)
C2 Ti1 C3 34.60(7)
O1 Ti1 C10 75.41(7)
C1 Ti1 C10 144.91(7)
C2 Ti1 C10 110.71(8)
C3 Ti1 C10 96.99(7)
O1 Ti1 C4 139.19(7)
C1 Ti1 C4 57.30(7)
C2 Ti1 C4 57.35(7)
C3 Ti1 C4 34.49(7)
C10 Ti1 C4 116.34(7)
O1 Ti1 C6 75.02(7)
C1 Ti1 C6 164.61(8)
C2 Ti1 C6 142.03(7)
C3 Ti1 C6 130.37(7)
C10 Ti1 C6 34.43(7)
C4 Ti1 C6 137.57(7)
O1 Ti1 C9 107.72(6)
C1 Ti1 C9 133.28(7)
C2 Ti1 C9 104.08(7)
C3 Ti1 C9 75.81(8)
C10 Ti1 C9 34.32(7)
C4 Ti1 C9 84.11(7)
C6 Ti1 C9 57.01(7)
O1 Ti1 C8 129.57(7)
C1 Ti1 C8 138.62(7)
C2 Ti1 C8 127.57(7)
C3 Ti1 C8 93.21(7)
C10 Ti1 C8 56.96(7)
C4 Ti1 C8 81.84(7)
C6 Ti1 C8 56.75(7)
C9 Ti1 C8 34.35(7)
O1 Ti1 Cl1 97.31(4)
C1 Ti1 Cl1 86.23(6)
C2 Ti1 Cl1 120.54(6)
C3 Ti1 Cl1 133.74(6)
C10 Ti1 Cl1 126.67(5)
C4 Ti1 Cl1 103.37(5)
C6 Ti1 Cl1 92.29(5)
C9 Ti1 Cl1 131.39(5)
C8 Ti1 Cl1 98.31(5)
O1 Ti1 C5 123.69(7)
C1 Ti1 C5 34.37(7)
C2 Ti1 C5 56.98(7)
C3 Ti1 C5 56.83(7)
C10 Ti1 C5 150.24(7)
C4 Ti1 C5 33.99(7)
C6 Ti1 C5 159.06(8)
C9 Ti1 C5 117.67(7)
C8 Ti1 C5 106.50(7)
Cl1 Ti1 C5 76.96(5)
O1 Ti1 C7 106.81(7)
C1 Ti1 C7 157.41(8)
C2 Ti1 C7 160.09(7)
C3 Ti1 C7 126.76(7)
C10 Ti1 C7 56.53(7)
C4 Ti1 C7 111.92(7)
C6 Ti1 C7 33.92(7)
C9 Ti1 C7 56.44(7)
C8 Ti1 C7 33.76(7)
Cl1 Ti1 C7 76.88(5)
C5 Ti1 C7 125.17(8)
O2 O1 Ti1 121.45(10)
C11 O2 O1 107.65(13)
C2 C1 C5 107.92(17)
C2 C1 Ti1 72.87(12)
C5 C1 Ti1 74.56(12)
C2 C1 H1 126.0
C5 C1 H1 126.0
Ti1 C1 H1 118.5
C1 C2 C3 107.97(18)
C1 C2 Ti1 72.52(12)
C3 C2 Ti1 73.04(12)
C1 C2 H2 126.0
C3 C2 H2 126.0
Ti1 C2 H2 120.2
C2 C3 C4 107.93(18)
C2 C3 Ti1 72.36(11)
C4 C3 Ti1 73.36(12)
C2 C3 H3 126.0
C4 C3 H3 126.0
Ti1 C3 H3 120.1
C5 C4 C3 107.85(18)
C5 C4 Ti1 73.63(11)
C3 C4 Ti1 72.15(11)
C5 C4 H4 126.1
C3 C4 H4 126.1
Ti1 C4 H4 120.0
C4 C5 C1 108.26(19)
C4 C5 Ti1 72.38(12)
C1 C5 Ti1 71.07(12)
C4 C5 H5 125.9
C1 C5 H5 125.9
Ti1 C5 H5 122.4
C7 C6 C10 107.69(17)
C7 C6 Ti1 74.21(13)
C10 C6 Ti1 72.34(12)
C7 C6 H6 126.2
C10 C6 H6 126.2
Ti1 C6 H6 119.2
C8 C7 C6 108.56(18)
C8 C7 Ti1 72.27(12)
C6 C7 Ti1 71.87(12)
C8 C7 H7 125.7
C6 C7 H7 125.7
Ti1 C7 H7 121.8
C7 C8 C9 107.95(18)
C7 C8 Ti1 73.97(12)
C9 C8 Ti1 72.63(11)
C7 C8 H8 126.0
C9 C8 H8 126.0
Ti1 C8 H8 119.3
C10 C9 C8 107.61(18)
C10 C9 Ti1 72.26(11)
C8 C9 Ti1 73.02(11)
C10 C9 H9 126.2
C8 C9 H9 126.2
Ti1 C9 H9 120.3
C9 C10 C6 108.14(19)
C9 C10 Ti1 73.42(11)
C6 C10 Ti1 73.23(12)
C9 C10 H10 125.9
C6 C10 H10 125.9
Ti1 C10 H10 119.3
O2 C11 C13 101.53(16)
O2 C11 C12 110.38(16)
C13 C11 C12 110.83(19)
O2 C11 C14 110.34(16)
C13 C11 C14 111.57(18)
C12 C11 C14 111.75(18)
C11 C12 H12A 109.5
C11 C12 H12B 109.5
H12A C12 H12B 109.5
C11 C12 H12C 109.5
H12A C12 H12C 109.5
H12B C12 H12C 109.5
C11 C13 H13A 109.5
C11 C13 H13B 109.5
H13A C13 H13B 109.5
C11 C13 H13C 109.5
H13A C13 H13C 109.5
H13B C13 H13C 109.5
C11 C14 H14A 109.5
C11 C14 H14B 109.5
H14A C14 H14B 109.5
C11 C14 H14C 109.5
H14A C14 H14C 109.5
H14B C14 H14C 109.5

loop_
_geom_bond_atom_site_label_1
_geom_bond_atom_site_label_2
_geom_bond_distance
Ti1 O1 1.9090(14)
Ti1 C1 2.356(2)
Ti1 C2 2.360(2)
Ti1 C3 2.369(2)
Ti1 C10 2.375(2)
Ti1 C4 2.3848(19)
Ti1 C6 2.386(2)
Ti1 C9 2.3896(19)
Ti1 C8 2.395(2)
Ti1 Cl1 2.3956(6)
Ti1 C5 2.401(2)
Ti1 C7 2.416(2)
O1 O2 1.4668(19)
O2 C11 1.458(2)
C1 C2 1.403(3)
C1 C5 1.406(3)
C1 H1 0.9500
C2 C3 1.406(3)
C2 H2 0.9500
C3 C4 1.409(3)
C3 H3 0.9500
C4 C5 1.399(3)
C4 H4 0.9500
C5 H5 0.9500
C6 C7 1.401(3)
C6 C10 1.409(3)
C6 H6 0.9500
C7 C8 1.397(3)
C7 H7 0.9500
C8 C9 1.413(3)
C8 H8 0.9500
C9 C10 1.406(3)
C9 H9 0.9500
C10 H10 0.9500
C11 C13 1.520(3)
C11 C12 1.522(3)
C11 C14 1.525(3)
C12 H12A 0.9800
C12 H12B 0.9800
C12 H12C 0.9800
C13 H13A 0.9800
C13 H13B 0.9800
C13 H13C 0.9800
C14 H14A 0.9800
C14 H14B 0.9800
C14 H14C 0.9800

loop_
_geom_torsion_atom_site_label_1
_geom_torsion_atom_site_label_2
_geom_torsion_atom_site_label_3
_geom_torsion_atom_site_label_4
_geom_torsion
C1 Ti1 O1 O2 6.48(12)
C2 Ti1 O1 O2 40.24(11)
C3 Ti1 O1 O2 61.78(13)
C10 Ti1 O1 O2 154.22(12)
C4 Ti1 O1 O2 40.65(16)
C6 Ti1 O1 O2 -170.13(12)
C9 Ti1 O1 O2 142.49(11)
C8 Ti1 O1 O2 173.13(10)
Cl1 Ti1 O1 O2 -79.71(11)
C5 Ti1 O1 O2 -0.53(14)
C7 Ti1 O1 O2 -158.16(11)
Ti1 O1 O2 C11 -156.60(12)
O1 Ti1 C1 C2 75.59(11)
C3 Ti1 C1 C2 -37.34(11)
C10 Ti1 C1 C2 11.64(18)
C4 Ti1 C1 C2 -78.55(12)
C6 Ti1 C1 C2 88.0(3)
C9 Ti1 C1 C2 -39.08(16)
C8 Ti1 C1 C2 -88.79(15)
Cl1 Ti1 C1 C2 172.92(11)
C5 Ti1 C1 C2 -114.78(17)
C7 Ti1 C1 C2 -145.72(17)
O1 Ti1 C1 C5 -169.63(12)
C2 Ti1 C1 C5 114.78(17)
C3 Ti1 C1 C5 77.44(13)
C10 Ti1 C1 C5 126.43(14)
C4 Ti1 C1 C5 36.23(12)
C6 Ti1 C1 C5 -157.2(3)
C9 Ti1 C1 C5 75.70(15)
C8 Ti1 C1 C5 26.00(18)
Cl1 Ti1 C1 C5 -72.30(12)
C7 Ti1 C1 C5 -30.9(2)
C5 C1 C2 C3 -2.0(2)
Ti1 C1 C2 C3 64.94(14)
C5 C1 C2 Ti1 -66.89(15)
O1 Ti1 C2 C1 -101.92(12)
C3 Ti1 C2 C1 115.73(18)
C10 Ti1 C2 C1 -172.87(11)
C4 Ti1 C2 C1 78.40(13)
C6 Ti1 C2 C1 -154.47(13)
C9 Ti1 C2 C1 151.76(11)
C8 Ti1 C2 C1 123.52(12)
Cl1 Ti1 C2 C1 -8.21(13)
C5 Ti1 C2 C1 37.68(12)
C7 Ti1 C2 C1 140.6(2)
O1 Ti1 C2 C3 142.35(13)
C1 Ti1 C2 C3 -115.73(18)
C10 Ti1 C2 C3 71.39(14)
C4 Ti1 C2 C3 -37.33(12)
C6 Ti1 C2 C3 89.80(16)
C9 Ti1 C2 C3 36.03(14)
C8 Ti1 C2 C3 7.78(17)
Cl1 Ti1 C2 C3 -123.94(12)
C5 Ti1 C2 C3 -78.05(13)
C7 Ti1 C2 C3 24.8(3)
C1 C2 C3 C4 0.6(2)
Ti1 C2 C3 C4 65.24(15)
C1 C2 C3 Ti1 -64.60(14)
O1 Ti1 C3 C2 -39.80(14)
C1 Ti1 C3 C2 37.35(13)
C10 Ti1 C3 C2 -116.73(13)
C4 Ti1 C3 C2 115.61(19)
C6 Ti1 C3 C2 -126.14(13)
C9 Ti1 C3 C2 -143.95(14)
C8 Ti1 C3 C2 -173.83(13)
Cl1 Ti1 C3 C2 81.46(14)
C5 Ti1 C3 C2 78.53(13)
C7 Ti1 C3 C2 -169.72(12)
O1 Ti1 C3 C4 -155.41(12)
C1 Ti1 C3 C4 -78.26(13)
C2 Ti1 C3 C4 -115.61(19)
C10 Ti1 C3 C4 127.66(13)
C6 Ti1 C3 C4 118.25(13)
C9 Ti1 C3 C4 100.44(13)
C8 Ti1 C3 C4 70.56(13)
Cl1 Ti1 C3 C4 -34.15(15)
C5 Ti1 C3 C4 -37.08(12)
C7 Ti1 C3 C4 74.67(15)
C2 C3 C4 C5 0.9(2)
Ti1 C3 C4 C5 65.50(15)
C2 C3 C4 Ti1 -64.59(14)
O1 Ti1 C4 C5 -78.52(16)
C1 Ti1 C4 C5 -36.65(13)
C2 Ti1 C4 C5 -78.03(14)
C3 Ti1 C4 C5 -115.48(19)
C10 Ti1 C4 C5 -176.74(13)
C6 Ti1 C4 C5 148.60(13)
C9 Ti1 C4 C5 171.08(14)
C8 Ti1 C4 C5 136.54(13)
Cl1 Ti1 C4 C5 39.88(13)
C7 Ti1 C4 C5 120.91(14)
O1 Ti1 C4 C3 36.97(17)
C1 Ti1 C4 C3 78.84(13)
C2 Ti1 C4 C3 37.45(12)
C10 Ti1 C4 C3 -61.26(14)
C6 Ti1 C4 C3 -95.91(15)
C9 Ti1 C4 C3 -73.44(13)
C8 Ti1 C4 C3 -107.98(13)
Cl1 Ti1 C4 C3 155.36(11)
C5 Ti1 C4 C3 115.48(19)
C7 Ti1 C4 C3 -123.60(13)
C3 C4 C5 C1 -2.1(2)
Ti1 C4 C5 C1 62.40(15)
C3 C4 C5 Ti1 -64.52(15)
C2 C1 C5 C4 2.5(2)
Ti1 C1 C5 C4 -63.24(15)
C2 C1 C5 Ti1 65.77(15)
O1 Ti1 C5 C4 129.66(12)
C1 Ti1 C5 C4 117.17(19)
C2 Ti1 C5 C4 79.22(13)
C3 Ti1 C5 C4 37.64(12)
C10 Ti1 C5 C4 5.9(2)
C6 Ti1 C5 C4 -79.5(2)
C9 Ti1 C5 C4 -10.03(16)
C8 Ti1 C5 C4 -45.25(14)
Cl1 Ti1 C5 C4 -140.19(13)
C7 Ti1 C5 C4 -76.82(15)
O1 Ti1 C5 C1 12.49(15)
C2 Ti1 C5 C1 -37.95(12)
C3 Ti1 C5 C1 -79.53(13)
C10 Ti1 C5 C1 -111.28(17)
C4 Ti1 C5 C1 -117.17(19)
C6 Ti1 C5 C1 163.29(18)
C9 Ti1 C5 C1 -127.20(12)
C8 Ti1 C5 C1 -162.41(12)
Cl1 Ti1 C5 C1 102.64(12)
C7 Ti1 C5 C1 166.02(11)
O1 Ti1 C6 C7 159.14(13)
C1 Ti1 C6 C7 146.3(3)
C2 Ti1 C6 C7 -146.42(13)
C3 Ti1 C6 C7 -98.24(14)
C10 Ti1 C6 C7 -114.92(17)
C4 Ti1 C6 C7 -50.58(17)
C9 Ti1 C6 C7 -77.54(13)
C8 Ti1 C6 C7 -36.25(12)
Cl1 Ti1 C6 C7 62.18(12)
C5 Ti1 C6 C7 4.0(2)
O1 Ti1 C6 C10 -85.93(12)
C1 Ti1 C6 C10 -98.8(3)
C2 Ti1 C6 C10 -31.50(17)
C3 Ti1 C6 C10 16.68(16)
C4 Ti1 C6 C10 64.34(16)
C9 Ti1 C6 C10 37.39(12)
C8 Ti1 C6 C10 78.67(12)
Cl1 Ti1 C6 C10 177.11(11)
C5 Ti1 C6 C10 118.9(2)
C7 Ti1 C6 C10 114.92(17)
C10 C6 C7 C8 -1.7(2)
Ti1 C6 C7 C8 63.39(15)
C10 C6 C7 Ti1 -65.10(15)
O1 Ti1 C7 C8 -138.21(12)
C1 Ti1 C7 C8 85.4(2)
C2 Ti1 C7 C8 -24.7(3)
C3 Ti1 C7 C8 -7.40(16)
C10 Ti1 C7 C8 -79.23(13)
C4 Ti1 C7 C8 28.66(14)
C6 Ti1 C7 C8 -117.15(18)
C9 Ti1 C7 C8 -37.78(12)
Cl1 Ti1 C7 C8 128.00(13)
C5 Ti1 C7 C8 64.59(15)
O1 Ti1 C7 C6 -21.06(13)
C1 Ti1 C7 C6 -157.46(18)
C2 Ti1 C7 C6 92.4(2)
C3 Ti1 C7 C6 109.75(13)
C10 Ti1 C7 C6 37.92(11)
C4 Ti1 C7 C6 145.82(12)
C9 Ti1 C7 C6 79.37(13)
C8 Ti1 C7 C6 117.15(18)
Cl1 Ti1 C7 C6 -114.85(12)
C5 Ti1 C7 C6 -178.26(11)
C6 C7 C8 C9 2.1(2)
Ti1 C7 C8 C9 65.19(14)
C6 C7 C8 Ti1 -63.13(16)
O1 Ti1 C8 C7 55.86(15)
C1 Ti1 C8 C7 -144.59(13)
C2 Ti1 C8 C7 169.65(12)
C3 Ti1 C8 C7 174.07(13)
C10 Ti1 C8 C7 77.82(13)
C4 Ti1 C8 C7 -153.29(13)
C6 Ti1 C8 C7 36.43(12)
C9 Ti1 C8 C7 115.21(18)
Cl1 Ti1 C8 C7 -50.86(13)
C5 Ti1 C8 C7 -129.64(14)
O1 Ti1 C8 C9 -59.35(14)
C1 Ti1 C8 C9 100.20(15)
C2 Ti1 C8 C9 54.44(15)
C3 Ti1 C8 C9 58.86(13)
C10 Ti1 C8 C9 -37.39(12)
C4 Ti1 C8 C9 91.51(12)
C6 Ti1 C8 C9 -78.78(13)
Cl1 Ti1 C8 C9 -166.07(11)
C5 Ti1 C8 C9 115.15(13)
C7 Ti1 C8 C9 -115.21(18)
C7 C8 C9 C10 -1.6(2)
Ti1 C8 C9 C10 64.46(14)
C7 C8 C9 Ti1 -66.07(14)
O1 Ti1 C9 C10 20.43(14)
C1 Ti1 C9 C10 127.87(13)
C2 Ti1 C9 C10 106.21(13)
C3 Ti1 C9 C10 126.36(13)
C4 Ti1 C9 C10 160.41(14)
C6 Ti1 C9 C10 -37.50(12)
C8 Ti1 C9 C10 -115.46(18)
Cl1 Ti1 C9 C10 -96.94(13)
C5 Ti1 C9 C10 166.02(12)
C7 Ti1 C9 C10 -78.34(13)
O1 Ti1 C9 C8 135.88(12)
C1 Ti1 C9 C8 -116.67(13)
C2 Ti1 C9 C8 -138.33(12)
C3 Ti1 C9 C8 -118.18(13)
C10 Ti1 C9 C8 115.46(18)
C4 Ti1 C9 C8 -84.14(13)
C6 Ti1 C9 C8 77.95(13)
Cl1 Ti1 C9 C8 18.52(14)
C5 Ti1 C9 C8 -78.52(14)
C7 Ti1 C9 C8 37.11(12)
C8 C9 C10 C6 0.6(2)
Ti1 C9 C10 C6 65.52(15)
C8 C9 C10 Ti1 -64.97(14)
C7 C6 C10 C9 0.7(2)
Ti1 C6 C10 C9 -65.64(14)
C7 C6 C10 Ti1 66.35(16)
O1 Ti1 C10 C9 -159.91(13)
C1 Ti1 C10 C9 -91.73(17)
C2 Ti1 C10 C9 -84.69(13)
C3 Ti1 C10 C9 -51.87(13)
C4 Ti1 C10 C9 -21.85(15)
C6 Ti1 C10 C9 115.41(18)
C8 Ti1 C10 C9 37.42(12)
Cl1 Ti1 C10 C9 111.80(12)
C5 Ti1 C10 C9 -25.5(2)
C7 Ti1 C10 C9 78.06(13)
O1 Ti1 C10 C6 84.69(12)
C1 Ti1 C10 C6 152.86(14)
C2 Ti1 C10 C6 159.90(11)
C3 Ti1 C10 C6 -167.27(12)
C4 Ti1 C10 C6 -137.26(12)
C9 Ti1 C10 C6 -115.41(18)
C8 Ti1 C10 C6 -77.99(13)
Cl1 Ti1 C10 C6 -3.60(14)
C5 Ti1 C10 C6 -140.93(16)
C7 Ti1 C10 C6 -37.35(12)
O1 O2 C11 C13 -178.70(14)
O1 O2 C11 C12 -61.1(2)
O1 O2 C11 C14 62.89(19)
